data_4036069
loop_
_publ_author_name
'Atmuri, N. D. Prasad'
'Lubell, William D.'

_publ_section_title
;
 Stereo- and regiochemical transannular cyclization of a common
 hexahydro-1H-azonine to afford three different indolizidinone dipeptide
 mimetics.
;
_journal_name_full 'The Journal of organic chemistry'
_journal_paper_doi 10.1021/acs.joc.9b01861
_journal_year 2019
_chemical_absolute_configuration ad
_chemical_formula_moiety 'C18 H17 I N2 O5'
_chemical_formula_sum 'C18 H17 I N2 O5'
_chemical_formula_weight 468.23
_space_group_crystal_system orthorhombic
_space_group_IT_number 19
_space_group_name_Hall 'P 2ac 2ab'
_space_group_name_H-M_alt 'P 21 21 21'
_atom_sites_solution_hydrogens geom
_atom_sites_solution_primary dual
_audit_creation_date 2018-10-05
_audit_creation_method
;
Olex2 1.2
(compiled 2018.05.29 svn.r3508 for OlexSys, GUI svn.r5506)
;
_cell_angle_alpha 90
_cell_angle_beta 90
_cell_angle_gamma 90
_cell_formula_units_Z 4
_cell_length_a 9.4104(6)
_cell_length_b 13.1390(8)
_cell_length_c 14.3976(9)
_cell_measurement_reflns_used 9952
_cell_measurement_temperature 150
_cell_measurement_theta_max 60.793
_cell_measurement_theta_min 3.964
_cell_volume 1780.17(19)
_computing_cell_refinement
'SAINT (2013) V8.38A; Integration Software for Single Crystal Data. Bruker AXS Inc., Madison, WI 53719-1173.'
_computing_data_collection
;
APEX 2 (2013) Bruker AXS Inc., Madison, WI 53719-1173.
;
_computing_data_reduction
'SAINT (2013) V8.38A; Integration Software for Single Crystal Data. Bruker AXS Inc., Madison, WI 53719-1173.'
_computing_molecular_graphics 'Olex2 (Dolomanov et al., 2009)'
_computing_publication_material 'Olex2 (Dolomanov et al., 2009)'
_computing_structure_refinement 'XL (Sheldrick, 2008)'
_computing_structure_solution 'XT (Sheldrick, 2015)'
_diffrn_ambient_temperature 150
_diffrn_detector 'CMOS Area detector'
_diffrn_detector_area_resol_mean 10.24
_diffrn_detector_type 'Bruker Photon 100 CMOS Detector'
_diffrn_measured_fraction_theta_full 0.999
_diffrn_measured_fraction_theta_max 0.969
_diffrn_measurement_device 'k-geometry diffractometer'
_diffrn_measurement_device_type 'Bruker Venture Metaljet'
_diffrn_measurement_method '\w and \f scans'
_diffrn_radiation_collimation 'Focusing mirrors'
_diffrn_radiation_monochromator 'Helios MX Mirror Optics'
_diffrn_radiation_probe x-ray
_diffrn_radiation_type GaK\a
_diffrn_radiation_wavelength 1.34139
_diffrn_reflns_av_R_equivalents 0.0478
_diffrn_reflns_av_unetI/netI 0.0442
_diffrn_reflns_Laue_measured_fraction_full 0.999
_diffrn_reflns_Laue_measured_fraction_max 0.969
_diffrn_reflns_limit_h_max 12
_diffrn_reflns_limit_h_min -10
_diffrn_reflns_limit_k_max 16
_diffrn_reflns_limit_k_min -17
_diffrn_reflns_limit_l_max 18
_diffrn_reflns_limit_l_min -16
_diffrn_reflns_number 11595
_diffrn_reflns_point_group_measured_fraction_full 0.996
_diffrn_reflns_point_group_measured_fraction_max 0.957
_diffrn_reflns_theta_full 53.594
_diffrn_reflns_theta_max 60.790
_diffrn_reflns_theta_min 3.963
_diffrn_source 'Metal Jet'
_diffrn_source_target Ga
_diffrn_source_type 'Gallium Liquid Metal Jet Source'
_exptl_absorpt_coefficient_mu 9.882
_exptl_absorpt_correction_T_max 0.2103
_exptl_absorpt_correction_T_min 0.0948
_exptl_absorpt_correction_type multi-scan
_exptl_absorpt_process_details
'SADABS-2016/2 (Bruker,2016/2) was used for absorption correction. wR2(int) was 0.1250 before and 0.0738 after correction. The Ratio of minimum to maximum transmission is 0.4508. The \l/2 correction factor is Not present.'
_exptl_crystal_colour 'clear light colourless'
_exptl_crystal_colour_lustre clear
_exptl_crystal_colour_modifier light
_exptl_crystal_colour_primary colourless
_exptl_crystal_density_diffrn 1.747
_exptl_crystal_description Plate
_exptl_crystal_F_000 928
_exptl_crystal_size_max 0.17
_exptl_crystal_size_mid 0.13
_exptl_crystal_size_min 0.08
_refine_diff_density_max 0.514
_refine_diff_density_min -1.022
_refine_diff_density_rms 0.079
_refine_ls_abs_structure_details
;
 Flack x determined using 1531 quotients [(I+)-(I-)]/[(I+)+(I-)]
 (Parsons, Flack and Wagner, Acta Cryst. B69 (2013) 249-259).
;
_refine_ls_abs_structure_Flack -0.031(5)
_refine_ls_extinction_coef 0.0046(3)
_refine_ls_extinction_expression Fc^*^=kFc[1+0.001xFc^2^\l^3^/sin(2\q)]^-1/4^
_refine_ls_extinction_method 'SHELXL-2018/3 (Sheldrick 2018)'
_refine_ls_goodness_of_fit_ref 1.069
_refine_ls_hydrogen_treatment constr
_refine_ls_matrix_type full
_refine_ls_number_parameters 237
_refine_ls_number_reflns 3923
_refine_ls_number_restraints 0
_refine_ls_restrained_S_all 1.069
_refine_ls_R_factor_all 0.0333
_refine_ls_R_factor_gt 0.0319
_refine_ls_shift/su_max 0.000
_refine_ls_shift/su_mean 0.000
_refine_ls_structure_factor_coef Fsqd
_refine_ls_weighting_details 'w=1/[\s^2^(Fo^2^)+(0.0337P)^2^+1.4597P] where P=(Fo^2^+2Fc^2^)/3'
_refine_ls_weighting_scheme calc
_refine_ls_wR_factor_gt 0.0813
_refine_ls_wR_factor_ref 0.0827
_reflns_Friedel_coverage 0.732
_reflns_Friedel_fraction_full 0.991
_reflns_Friedel_fraction_max 0.940
_reflns_number_gt 3767
_reflns_number_total 3923
_reflns_threshold_expression 'I > 2\s(I)'
_cod_data_source_file jo9b01861_si_006.cif
_cod_data_source_block lub129
_cod_depositor_comments
;
The following automatic conversions were performed:

data item '_diffrn_radiation_probe' value 'X-ray' was changed to
'x-ray' in accordance with the
/home/data/users/saulius/crontab/automatic-downloads/rss-feeds/ACS/lib/dictionaries/cif_core.dic
dictionary named 'cif_core.dic' version 2.4.2 last updated on
2011-04-26.

Automatic conversion script
Id: cif_fix_values 6909 2019-04-08 15:41:33Z antanas 
;
_cod_database_code 4036069
_shelx_shelxl_version_number 2018/3
_shelx_space_group_comment
;
The symmetry employed for this shelxl refinement is uniquely defined
by the following loop, which should always be used as a source of
symmetry information in preference to the above space-group names.
They are only intended as comments.
;
_shelx_estimated_absorpt_t_max 0.505
_shelx_estimated_absorpt_t_min 0.284
_olex2_refinement_description
;
1. Fixed Uiso
 At 1.2 times of:
  All C(H) groups, All C(H,H) groups
 At 1.5 times of:
  All C(H,H,H) groups
2.a Ternary CH refined with riding coordinates:
 C2(H2), C4(H4), C5(H5), C8(H8)
2.b Secondary CH2 refined with riding coordinates:
 C3(H3A,H3B), C6(H6A,H6B), C7(H7A,H7B)
2.c Aromatic/amide H refined with riding coordinates:
 C13(H13), C14(H14), C15(H15), C16(H16)
2.d Idealised Me refined as rotating group:
 C10(H10A,H10B,H10C)
;
_olex2_date_sample_data_collection 2018-10-04
_olex2_date_sample_submission 2018-10-04
_olex2_exptl_crystal_mounting_method 'mounted on a Cryoloop'
_olex2_submission_original_sample_id PRA6-42
_olex2_submission_special_instructions 'No special instructions were received'

loop_
_space_group_symop_operation_xyz
'x, y, z'
'-x+1/2, -y, z+1/2'
'-x, y+1/2, -z+1/2'
'x+1/2, -y+1/2, -z'

loop_
_atom_site_label
_atom_site_type_symbol
_atom_site_fract_x
_atom_site_fract_y
_atom_site_fract_z
_atom_site_U_iso_or_equiv
_atom_site_adp_type
_atom_site_occupancy
_atom_site_site_symmetry_order
_atom_site_calc_flag
_atom_site_refinement_flags_posn
I1 I 0.64236(4) 0.32494(3) 0.17585(2) 0.04389(15) Uani 1 1 d .
O1 O 0.8377(3) 0.3723(3) 0.4811(2) 0.0322(7) Uani 1 1 d .
O2 O 0.6892(4) 0.0557(3) 0.4488(3) 0.0368(8) Uani 1 1 d .
O3 O 0.5457(4) 0.3377(3) 0.6090(3) 0.0412(8) Uani 1 1 d .
O4 O 0.5609(4) 0.6205(3) 0.4770(3) 0.0433(9) Uani 1 1 d .
O5 O 0.7474(5) 0.7091(3) 0.4206(3) 0.0441(9) Uani 1 1 d .
N1 N 0.6618(4) 0.4438(3) 0.3919(3) 0.0277(8) Uani 1 1 d .
N2 N 0.6268(4) 0.2122(3) 0.5105(3) 0.0250(7) Uani 1 1 d .
C1 C 0.7248(5) 0.3674(3) 0.4391(3) 0.0260(9) Uani 1 1 d .
C2 C 0.6342(5) 0.2718(3) 0.4269(3) 0.0267(8) Uani 1 1 d .
H2 H 0.676961 0.229828 0.378061 0.032 Uiso 1 1 calc R
C3 C 0.4899(5) 0.3131(4) 0.3907(4) 0.0302(9) Uani 1 1 d .
H3A H 0.453768 0.270541 0.340960 0.036 Uiso 1 1 calc R
H3B H 0.420220 0.315011 0.440307 0.036 Uiso 1 1 calc R
C4 C 0.5213(5) 0.4214(4) 0.3548(4) 0.0293(10) Uani 1 1 d .
H4 H 0.453404 0.468105 0.383999 0.035 Uiso 1 1 calc R
C5 C 0.5174(6) 0.4397(4) 0.2503(4) 0.0350(11) Uani 1 1 d .
H5 H 0.418520 0.435222 0.229352 0.042 Uiso 1 1 calc R
C6 C 0.5735(6) 0.5459(4) 0.2276(4) 0.0366(11) Uani 1 1 d .
H6A H 0.576150 0.554496 0.160727 0.044 Uiso 1 1 calc R
H6B H 0.508882 0.596358 0.252771 0.044 Uiso 1 1 calc R
C7 C 0.7218(6) 0.5639(4) 0.2671(4) 0.0368(11) Uani 1 1 d .
H7A H 0.748494 0.634279 0.256610 0.044 Uiso 1 1 calc R
H7B H 0.789234 0.521218 0.234214 0.044 Uiso 1 1 calc R
C8 C 0.7311(5) 0.5406(3) 0.3721(4) 0.0300(10) Uani 1 1 d .
H8 H 0.831670 0.534280 0.388652 0.036 Uiso 1 1 calc R
C9 C 0.6670(5) 0.6259(4) 0.4306(3) 0.0321(10) Uani 1 1 d .
C10 C 0.7053(8) 0.7996(4) 0.4704(5) 0.0475(14) Uani 1 1 d .
H10A H 0.673719 0.850235 0.426996 0.071 Uiso 1 1 calc GR
H10B H 0.784920 0.825334 0.504821 0.071 Uiso 1 1 calc GR
H10C H 0.629438 0.783298 0.512358 0.071 Uiso 1 1 calc GR
C11 C 0.6548(5) 0.1077(3) 0.5148(3) 0.0266(8) Uani 1 1 d .
C12 C 0.6347(5) 0.0784(3) 0.6136(3) 0.0275(9) Uani 1 1 d .
C13 C 0.6522(6) -0.0142(4) 0.6571(4) 0.0359(10) Uani 1 1 d .
H13 H 0.682281 -0.071219 0.624243 0.043 Uiso 1 1 calc R
C14 C 0.6233(6) -0.0197(5) 0.7524(4) 0.0408(12) Uani 1 1 d .
H14 H 0.634955 -0.081106 0.783522 0.049 Uiso 1 1 calc R
C15 C 0.5778(6) 0.0651(5) 0.8005(4) 0.0441(13) Uani 1 1 d .
H15 H 0.557131 0.059216 0.863482 0.053 Uiso 1 1 calc R
C16 C 0.5619(6) 0.1594(4) 0.7571(3) 0.0371(11) Uani 1 1 d .
H16 H 0.533452 0.216741 0.790048 0.044 Uiso 1 1 calc R
C17 C 0.5904(5) 0.1640(4) 0.6623(3) 0.0298(9) Uani 1 1 d .
C18 C 0.5825(5) 0.2507(4) 0.5964(3) 0.0296(9) Uani 1 1 d .

loop_
_atom_site_aniso_label
_atom_site_aniso_U_11
_atom_site_aniso_U_22
_atom_site_aniso_U_33
_atom_site_aniso_U_23
_atom_site_aniso_U_13
_atom_site_aniso_U_12
I1 0.0540(2) 0.0394(2) 0.0383(2) -0.00928(14) 0.00441(15) 0.00097(16)
O1 0.0225(15) 0.0341(16) 0.0401(18) 0.0077(14) -0.0047(14) -0.0020(13)
O2 0.053(2) 0.0237(16) 0.0338(19) -0.0022(14) 0.0059(15) 0.0056(14)
O3 0.052(2) 0.0291(18) 0.042(2) -0.0079(16) 0.0062(16) 0.0074(16)
O4 0.046(2) 0.0324(19) 0.051(2) -0.0061(17) 0.0079(19) -0.0027(16)
O5 0.057(2) 0.0269(17) 0.049(2) -0.0010(16) 0.0014(19) -0.0112(16)
N1 0.0263(18) 0.0201(16) 0.037(2) 0.0045(15) -0.0029(16) -0.0014(14)
N2 0.0260(17) 0.0205(15) 0.0283(18) 0.0006(13) 0.0033(15) 0.0007(14)
C1 0.024(2) 0.026(2) 0.028(2) 0.0032(18) 0.0032(17) 0.0023(16)
C2 0.028(2) 0.0229(19) 0.029(2) 0.0007(17) 0.0019(19) -0.0019(18)
C3 0.0259(19) 0.028(2) 0.036(2) 0.005(2) -0.0029(17) -0.0026(18)
C4 0.026(2) 0.028(2) 0.034(2) 0.0017(19) -0.0024(18) 0.0004(17)
C5 0.039(3) 0.030(3) 0.036(3) -0.001(2) -0.004(2) 0.004(2)
C6 0.051(3) 0.028(2) 0.031(3) 0.006(2) 0.003(2) 0.004(2)
C7 0.047(3) 0.028(2) 0.036(3) 0.004(2) 0.007(2) -0.005(2)
C8 0.030(2) 0.021(2) 0.039(3) 0.0039(19) -0.0025(18) -0.0043(17)
C9 0.038(3) 0.028(2) 0.030(2) 0.0059(18) -0.007(2) -0.0023(19)
C10 0.064(4) 0.030(3) 0.049(3) -0.005(2) -0.010(3) -0.002(2)
C11 0.027(2) 0.0220(19) 0.031(2) 0.0026(16) 0.0001(19) -0.0016(17)
C12 0.0242(19) 0.031(2) 0.027(2) 0.0023(17) 0.0002(18) -0.0040(18)
C13 0.037(2) 0.031(2) 0.039(3) 0.008(2) -0.001(2) -0.003(2)
C14 0.040(3) 0.046(3) 0.036(3) 0.017(2) 0.000(2) -0.008(2)
C15 0.043(3) 0.059(3) 0.031(3) 0.011(2) 0.000(2) -0.010(3)
C16 0.042(2) 0.045(3) 0.025(2) -0.006(2) 0.0045(19) -0.004(2)
C17 0.0272(18) 0.033(2) 0.030(2) 0.001(2) 0.0008(16) -0.0021(17)
C18 0.030(2) 0.030(2) 0.029(2) -0.0065(19) 0.0011(18) -0.0037(18)

loop_
_atom_type_symbol
_atom_type_description
_atom_type_scat_dispersion_real
_atom_type_scat_dispersion_imag
_atom_type_scat_source
C C 0.0137 0.0067 'International Tables Vol C Tables 4.2.6.8 and 6.1.1.4'
H H 0.0000 0.0000 'International Tables Vol C Tables 4.2.6.8 and 6.1.1.4'
I I 0.0030 5.4349 'International Tables Vol C Tables 4.2.6.8 and 6.1.1.4'
N N 0.0241 0.0134 'International Tables Vol C Tables 4.2.6.8 and 6.1.1.4'
O O 0.0389 0.0241 'International Tables Vol C Tables 4.2.6.8 and 6.1.1.4'

loop_
_geom_angle_atom_site_label_1
_geom_angle_atom_site_label_2
_geom_angle_atom_site_label_3
_geom_angle
C9 O5 C10 117.7(5)
C1 N1 C4 115.7(4)
C1 N1 C8 123.5(4)
C4 N1 C8 120.7(4)
C11 N2 C2 124.2(4)
C18 N2 C2 123.9(4)
C18 N2 C11 111.8(4)
O1 C1 N1 126.2(4)
O1 C1 C2 125.8(4)
N1 C1 C2 108.0(4)
N2 C2 C1 112.2(4)
N2 C2 H2 108.4
N2 C2 C3 115.5(4)
C1 C2 H2 108.4
C1 C2 C3 103.8(4)
C3 C2 H2 108.4
C2 C3 H3A 110.6
C2 C3 H3B 110.6
H3A C3 H3B 108.8
C4 C3 C2 105.5(4)
C4 C3 H3A 110.6
C4 C3 H3B 110.6
N1 C4 C3 103.8(4)
N1 C4 H4 108.0
N1 C4 C5 110.6(4)
C3 C4 H4 108.0
C5 C4 C3 118.1(4)
C5 C4 H4 108.0
I1 C5 H5 108.5
C4 C5 I1 111.2(3)
C4 C5 H5 108.5
C4 C5 C6 110.3(4)
C6 C5 I1 109.8(4)
C6 C5 H5 108.5
C5 C6 H6A 109.2
C5 C6 H6B 109.2
H6A C6 H6B 107.9
C7 C6 C5 112.2(4)
C7 C6 H6A 109.2
C7 C6 H6B 109.2
C6 C7 H7A 109.1
C6 C7 H7B 109.1
C6 C7 C8 112.7(4)
H7A C7 H7B 107.8
C8 C7 H7A 109.1
C8 C7 H7B 109.1
N1 C8 C7 109.8(4)
N1 C8 H8 108.0
N1 C8 C9 110.9(4)
C7 C8 H8 108.0
C9 C8 C7 111.9(4)
C9 C8 H8 108.0
O4 C9 O5 125.3(5)
O4 C9 C8 126.2(4)
O5 C9 C8 108.5(4)
O5 C10 H10A 109.5
O5 C10 H10B 109.5
O5 C10 H10C 109.5
H10A C10 H10B 109.5
H10A C10 H10C 109.5
H10B C10 H10C 109.5
O2 C11 N2 124.6(4)
O2 C11 C12 129.6(4)
N2 C11 C12 105.8(4)
C13 C12 C11 130.5(4)
C13 C12 C17 121.4(4)
C17 C12 C11 108.1(4)
C12 C13 H13 121.1
C12 C13 C14 117.9(5)
C14 C13 H13 121.1
C13 C14 H14 119.6
C15 C14 C13 120.8(5)
C15 C14 H14 119.6
C14 C15 H15 119.2
C14 C15 C16 121.6(5)
C16 C15 H15 119.2
C15 C16 H16 121.4
C17 C16 C15 117.2(5)
C17 C16 H16 121.4
C12 C17 C16 121.2(5)
C12 C17 C18 108.3(4)
C16 C17 C18 130.6(5)
O3 C18 N2 124.1(5)
O3 C18 C17 130.1(5)
N2 C18 C17 105.8(4)

loop_
_geom_bond_atom_site_label_1
_geom_bond_atom_site_label_2
_geom_bond_distance
I1 C5 2.192(5)
O1 C1 1.224(6)
O2 C11 1.215(6)
O3 C18 1.209(6)
O4 C9 1.203(6)
O5 C9 1.337(6)
O5 C10 1.443(7)
N1 C1 1.350(6)
N1 C4 1.456(6)
N1 C8 1.458(6)
N2 C2 1.438(6)
N2 C11 1.399(6)
N2 C18 1.399(6)
C1 C2 1.529(6)
C2 H2 0.9800
C2 C3 1.553(6)
C3 H3A 0.9700
C3 H3B 0.9700
C3 C4 1.543(7)
C4 H4 0.9800
C4 C5 1.524(8)
C5 H5 0.9800
C5 C6 1.527(7)
C6 H6A 0.9700
C6 H6B 0.9700
C6 C7 1.526(8)
C7 H7A 0.9700
C7 H7B 0.9700
C7 C8 1.544(7)
C8 H8 0.9800
C8 C9 1.526(7)
C10 H10A 0.9600
C10 H10B 0.9600
C10 H10C 0.9600
C11 C12 1.485(6)
C12 C13 1.379(7)
C12 C17 1.389(7)
C13 H13 0.9300
C13 C14 1.400(8)
C14 H14 0.9300
C14 C15 1.380(9)
C15 H15 0.9300
C15 C16 1.396(8)
C16 H16 0.9300
C16 C17 1.392(7)
C17 C18 1.484(7)
